data_9007960
loop_
_publ_author_name
'Yao, J.'
'Ibers, J. A.'

_publ_section_title
;
 Dirubidium tetrathiotungstate, Rb2[WS4]
;
_journal_name_full 'Acta Crystallographica, Section E'
_journal_page_first i10
_journal_page_last i11
_journal_paper_doi 10.1107/S1600536804000169
_journal_volume 60
_journal_year 2004
_chemical_formula_structural Rb2[WS4]
_chemical_formula_sum 'Rb2 S4 W'
_space_group_IT_number 62
_symmetry_space_group_name_Hall '-P 2ac 2n'
_symmetry_space_group_name_H-M 'P n m a'
_cell_angle_alpha 90
_cell_angle_beta 90
_cell_angle_gamma 90
_cell_length_a 9.6254
_cell_length_b 7.0218
_cell_length_c 12.3761
_cell_formula_units_Z 4
_cell_volume 836.471
_database_code_amcsd 0010418
_exptl_crystal_density_diffrn 3.836
_cod_original_formula_sum 'Rb2 W S4'
_cod_database_code 9007960
_amcsd_formula_title Rb2[WS4]

loop_
_space_group_symop_operation_xyz
x,y,z
x,1/2-y,z
-x,1/2+y,-z
1/2-x,1/2+y,1/2+z
1/2+x,1/2-y,1/2-z
1/2+x,y,1/2-z
1/2-x,-y,1/2+z
-x,-y,-z

loop_
_atom_site_aniso_label
_atom_site_aniso_U_11
_atom_site_aniso_U_22
_atom_site_aniso_U_33
_atom_site_aniso_U_12
_atom_site_aniso_U_13
_atom_site_aniso_U_23
Rb1 0.01700 0.01820 0.01580 0.00000 -0.00030 0.00000
Rb2 0.01750 0.02080 0.02020 0.00000 0.00300 0.00000
W 0.01112 0.01050 0.01130 0.00000 0.00023 0.00000
S1 0.02580 0.02750 0.01410 0.00000 0.00230 0.00000
S2 0.01970 0.01410 0.02860 0.00040 -0.00610 0.00500
S3 0.01210 0.02340 0.01520 0.00000 0.00360 0.00000

loop_
_atom_site_label
_atom_site_fract_x
_atom_site_fract_y
_atom_site_fract_z
_atom_site_U_iso_or_equiv
Rb1 0.46060 0.25000 0.16753 0.01700
Rb2 0.65907 0.25000 0.60935 0.01949
W 0.24721 0.25000 0.57227 0.01097
S1 0.28728 0.25000 0.39964 0.02250
S2 0.34374 -0.00204 0.64407 0.02080
S3 0.02249 0.25000 0.60702 0.01690

loop_
_cod_related_entry_id
_cod_related_entry_database
_cod_related_entry_code
1 AMCSD 0010418
